data_2311533
loop_
_publ_author_name
'Moxter, Maximilian'
'Teichmann, Julian'
'Lerner, Hans-Wolfram'
'Bolte, Michael'
'Wagner, Matthias'

_publ_section_title
;
 Deca-chloro-cyclo-penta-silanes coordinated by pairs of chloride anions,
 with different cations, but the same solvent mol-ecules.
;
_journal_coeditor_code HB7717
_journal_issue 'Pt 12'
_journal_name_full 'Acta crystallographica. Section E, Crystallographic communications'
_journal_page_first 1903
_journal_page_last 1907
_journal_paper_doi 10.1107/S2056989017016310
_journal_volume 73
_journal_year 2017
_chemical_formula_iupac '2C8 H20 N +, 2Cl -, Si5 Cl10, 2C H2 Cl2'
_chemical_formula_moiety '2(C8 H20 N +), 2(Cl -), Cl10 Si5, 2(C H2 Cl2)'
_chemical_formula_sum 'C18 H44 Cl16 N2 Si5'
_chemical_formula_weight 996.20
_chemical_name_systematic
;
Bis(tetraethylammonium) dichloride decachlorocyclopentasilane
dichloromethane disolvate
;
_space_group_crystal_system triclinic
_space_group_IT_number 2
_space_group_name_Hall '-P 1'
_space_group_name_H-M_alt 'P -1'
_atom_sites_solution_hydrogens geom
_audit_creation_method SHELXL-2014/6
_cell_angle_alpha 89.959(3)
_cell_angle_beta 72.484(3)
_cell_angle_gamma 79.534(3)
_cell_formula_units_Z 2
_cell_length_a 10.3596(4)
_cell_length_b 13.9612(5)
_cell_length_c 16.0205(6)
_cell_measurement_reflns_used 153722
_cell_measurement_temperature 173(2)
_cell_measurement_theta_max 30.75
_cell_measurement_theta_min 3.3
_cell_volume 2169.29(15)
_computing_cell_refinement
;
X-AREA (Stoe & Cie, 2001)
;
_computing_data_collection
;
X-AREA (Stoe & Cie, 2001)
;
_computing_data_reduction
;
X-AREA (Stoe & Cie, 2001)
;
_computing_molecular_graphics
;
XP in SHELXTL-Plus (Sheldrick, 2008)
;
_computing_publication_material
;
SHELXL2014 (Sheldrick, 2015) and publCIF (Westrip, 2010)
;
_computing_structure_refinement
;
SHELXL2014 (Sheldrick, 2015)
;
_computing_structure_solution
;
SHELXS97 (Sheldrick, 2008)
;
_diffrn_ambient_temperature 173(2)
_diffrn_measured_fraction_theta_full 0.989
_diffrn_measured_fraction_theta_max 0.983
_diffrn_measurement_device_type 'Stoe IPDS II two-circle'
_diffrn_measurement_method \w
_diffrn_radiation_type MoK\a
_diffrn_radiation_wavelength 0.71073
_diffrn_reflns_av_R_equivalents 0.0426
_diffrn_reflns_limit_h_max 14
_diffrn_reflns_limit_h_min -14
_diffrn_reflns_limit_k_max 19
_diffrn_reflns_limit_k_min -19
_diffrn_reflns_limit_l_max 22
_diffrn_reflns_limit_l_min -22
_diffrn_reflns_number 62962
_diffrn_reflns_theta_full 25.000
_diffrn_reflns_theta_max 30.534
_diffrn_reflns_theta_min 3.376
_exptl_absorpt_coefficient_mu 1.168
_exptl_absorpt_correction_T_max 1.000
_exptl_absorpt_correction_T_min 0.408
_exptl_absorpt_correction_type multi-scan
_exptl_absorpt_process_details
;
(X-AREA; Stoe & Cie, 2001)
;
_exptl_crystal_colour colourless
_exptl_crystal_density_diffrn 1.525
_exptl_crystal_description block
_exptl_crystal_F_000 1016
_exptl_crystal_size_max 0.230
_exptl_crystal_size_mid 0.230
_exptl_crystal_size_min 0.200
_refine_diff_density_max 0.866
_refine_diff_density_min -0.839
_refine_ls_extinction_method none
_refine_ls_goodness_of_fit_ref 1.078
_refine_ls_hydrogen_treatment constr
_refine_ls_matrix_type full
_refine_ls_number_parameters 409
_refine_ls_number_reflns 13044
_refine_ls_number_restraints 0
_refine_ls_restrained_S_all 1.078
_refine_ls_R_factor_all 0.0525
_refine_ls_R_factor_gt 0.0483
_refine_ls_shift/su_max 0.001
_refine_ls_shift/su_mean 0.000
_refine_ls_structure_factor_coef Fsqd
_refine_ls_weighting_details 'w=1/[\s^2^(Fo^2^)+(0.0683P)^2^+1.6519P] where P=(Fo^2^+2Fc^2^)/3'
_refine_ls_weighting_scheme calc
_refine_ls_wR_factor_gt 0.1268
_refine_ls_wR_factor_ref 0.1308
_reflns_number_gt 11976
_reflns_number_total 13044
_reflns_threshold_expression 'I > 2\s(I)'
_cod_data_source_file hb7717sup1.cif
_cod_data_source_block II
_cod_database_code 2311533
_shelx_space_group_comment
;
The symmetry employed for this shelxl refinement is uniquely defined
by the following loop, which should always be used as a source of
symmetry information in preference to the above space-group names.
They are only intended as comments.
;
_shelx_estimated_absorpt_t_min 0.526
_shelx_estimated_absorpt_t_max 0.652
_shelxl_version_number 2014/6

loop_
_space_group_symop_operation_xyz
'x, y, z'
'-x, -y, -z'

loop_
_atom_site_type_symbol
_atom_site_label
_atom_site_fract_x
_atom_site_fract_y
_atom_site_fract_z
_atom_site_U_iso_or_equiv
_atom_site_adp_type
_atom_site_calc_flag
_atom_site_occupancy
_atom_site_disorder_assembly
_atom_site_disorder_group
Cl Cl1 0.68362(5) 0.71247(4) 0.37887(3) 0.03357(10) Uani d 1 . .
Cl Cl2 0.55394(6) 0.71721(4) 0.14756(3) 0.03425(11) Uani d 1 . .
Si Si1 0.79603(6) 0.63165(4) 0.19539(4) 0.03316(12) Uani d 1 . .
Si Si2 0.74595(6) 0.80223(4) 0.20699(4) 0.02939(11) Uani d 1 . .
Si Si3 0.51729(5) 0.85241(4) 0.29623(3) 0.02570(10) Uani d 1 . .
Si Si4 0.42527(5) 0.71172(4) 0.33588(3) 0.02431(10) Uani d 1 . .
Si Si5 0.59853(6) 0.57465(4) 0.27696(4) 0.02724(11) Uani d 1 . .
Cl Cl11 0.97197(6) 0.57714(6) 0.23162(6) 0.0628(2) Uani d 1 . .
Cl Cl12 0.86579(9) 0.57414(5) 0.06642(4) 0.0632(2) Uani d 1 . .
Cl Cl21 0.88627(7) 0.86092(6) 0.25209(5) 0.05179(16) Uani d 1 . .
Cl Cl22 0.78501(6) 0.86177(4) 0.08273(4) 0.04303(13) Uani d 1 . .
Cl Cl31 0.49581(7) 0.94164(4) 0.40573(4) 0.04399(13) Uani d 1 . .
Cl Cl32 0.39997(6) 0.94686(4) 0.23306(4) 0.04020(12) Uani d 1 . .
Cl Cl41 0.33929(5) 0.71094(4) 0.47227(3) 0.03436(10) Uani d 1 . .
Cl Cl42 0.24659(5) 0.71209(4) 0.29964(4) 0.03703(11) Uani d 1 . .
Cl Cl51 0.63586(6) 0.47736(4) 0.36927(4) 0.04057(12) Uani d 1 . .
Cl Cl52 0.53223(8) 0.48498(4) 0.20041(4) 0.04831(15) Uani d 1 . .
N N1 0.27041(18) 0.79721(13) -0.00541(11) 0.0299(3) Uani d 1 . .
C C1 0.2204(4) 0.7299(2) 0.06657(18) 0.0551(7) Uani d 1 . .
H H1A 0.1238 0.7262 0.0717 0.066 Uiso calc 1 . .
H H1B 0.2206 0.7590 0.1228 0.066 Uiso calc 1 . .
C C2 0.3050(4) 0.62647(19) 0.0530(2) 0.0551(7) Uani d 1 . .
H H2A 0.2656 0.5882 0.1024 0.083 Uiso calc 1 . .
H H2B 0.3034 0.5959 -0.0016 0.083 Uiso calc 1 . .
H H2C 0.4004 0.6288 0.0497 0.083 Uiso calc 1 . .
C C3 0.2867(3) 0.7533(2) -0.09498(16) 0.0438(5) Uani d 1 . .
H H3A 0.3641 0.6966 -0.1089 0.053 Uiso calc 1 . .
H H3B 0.3126 0.8021 -0.1387 0.053 Uiso calc 1 . .
C C4 0.1610(4) 0.7201(3) -0.1052(3) 0.0648(9) Uani d 1 . .
H H4A 0.1816 0.6928 -0.1651 0.097 Uiso calc 1 . .
H H4B 0.1357 0.6701 -0.0636 0.097 Uiso calc 1 . .
H H4C 0.0842 0.7759 -0.0934 0.097 Uiso calc 1 . .
C C5 0.1640(3) 0.89268(19) 0.0117(2) 0.0470(6) Uani d 1 . .
H H5A 0.1863 0.9314 -0.0407 0.056 Uiso calc 1 . .
H H5B 0.0721 0.8767 0.0192 0.056 Uiso calc 1 . .
C C6 0.1555(3) 0.9554(2) 0.0910(2) 0.0545(7) Uani d 1 . .
H H6A 0.0852 1.0145 0.0967 0.082 Uiso calc 1 . .
H H6B 0.1306 0.9187 0.1438 0.082 Uiso calc 1 . .
H H6C 0.2451 0.9736 0.0837 0.082 Uiso calc 1 . .
C C7 0.4085(3) 0.81784(18) -0.00349(18) 0.0412(5) Uani d 1 . .
H H7A 0.3980 0.8424 0.0566 0.049 Uiso calc 1 . .
H H7B 0.4756 0.7554 -0.0155 0.049 Uiso calc 1 . .
C C8 0.4683(3) 0.8892(2) -0.0662(2) 0.0517(6) Uani d 1 . .
H H8A 0.5568 0.8970 -0.0594 0.078 Uiso calc 1 . .
H H8B 0.4826 0.8651 -0.1264 0.078 Uiso calc 1 . .
H H8C 0.4048 0.9523 -0.0540 0.078 Uiso calc 1 . .
N N2 0.0000 0.5000 0.5000 0.0260(4) Uani d 1 . .
C C21 -0.0005(4) 0.6091(3) 0.5117(3) 0.0331(8) Uani d 0.5 A 1
H H21A -0.0855 0.6483 0.5040 0.040 Uiso calc 0.5 A 1
H H21B 0.0800 0.6270 0.4675 0.040 Uiso calc 0.5 A 1
C C21' 0.0128(5) 0.5139(3) 0.5909(3) 0.0350(8) Uani d 0.5 A 2
H H21C 0.1013 0.4755 0.5941 0.042 Uiso calc 0.5 A 2
H H21D -0.0633 0.4912 0.6352 0.042 Uiso calc 0.5 A 2
C C22 0.0063(3) 0.6300(3) 0.6105(2) 0.0638(9) Uani d 1 . .
H H22A 0.0061 0.6994 0.6197 0.096 Uiso calc 0.5 A 1
H H22B -0.0740 0.6122 0.6536 0.096 Uiso calc 0.5 A 1
H H22C 0.0908 0.5910 0.6173 0.096 Uiso calc 0.5 A 1
H H22D 0.0144 0.6403 0.6690 0.096 Uiso calc 0.5 A 2
H H22E 0.0823 0.6518 0.5665 0.096 Uiso calc 0.5 A 2
H H22F -0.0818 0.6675 0.6075 0.096 Uiso calc 0.5 A 2
C C23 0.1319(4) 0.4394(3) 0.5085(3) 0.0294(7) Uani d 0.5 A 1
H H23A 0.1285 0.3693 0.5040 0.035 Uiso calc 0.5 A 1
H H23B 0.1411 0.4544 0.5666 0.035 Uiso calc 0.5 A 1
C C23' 0.1182(4) 0.5289(3) 0.4300(3) 0.0321(7) Uani d 0.5 A 2
H H23C 0.1196 0.5986 0.4398 0.039 Uiso calc 0.5 A 2
H H23D 0.1063 0.5197 0.3717 0.039 Uiso calc 0.5 A 2
C C24 0.2624(2) 0.4624(2) 0.4327(2) 0.0533(7) Uani d 1 . .
H H24A 0.3471 0.4228 0.4389 0.080 Uiso calc 0.5 A 1
H H24B 0.2538 0.4467 0.3753 0.080 Uiso calc 0.5 A 1
H H24C 0.2662 0.5317 0.4377 0.080 Uiso calc 0.5 A 1
H H24D 0.3391 0.4813 0.3871 0.080 Uiso calc 0.5 A 2
H H24E 0.2743 0.4723 0.4903 0.080 Uiso calc 0.5 A 2
H H24F 0.2610 0.3935 0.4224 0.080 Uiso calc 0.5 A 2
N N3 0.0000 1.0000 0.5000 0.0324(5) Uani d 1 . .
C C31 -0.0124(7) 1.0998(4) 0.5376(4) 0.0522(13) Uani d 0.5 B 1
H H31A -0.0599 1.1032 0.6015 0.063 Uiso calc 0.5 B 1
H H31B -0.0684 1.1477 0.5106 0.063 Uiso calc 0.5 B 1
C C31' 0.1452(5) 1.0189(5) 0.4881(4) 0.0509(13) Uani d 0.5 B 2
H H31C 0.2003 1.0076 0.4255 0.061 Uiso calc 0.5 B 2
H H31D 0.1910 0.9729 0.5221 0.061 Uiso calc 0.5 B 2
C C32 0.1392(6) 1.1271(4) 0.5199(3) 0.0956(17) Uani d 1 . .
H H32A 0.1294 1.1930 0.5450 0.143 Uiso calc 0.5 B 1
H H32B 0.1941 1.0803 0.5474 0.143 Uiso calc 0.5 B 1
H H32C 0.1855 1.1246 0.4566 0.143 Uiso calc 0.5 B 1
H H32D 0.2330 1.1379 0.5118 0.143 Uiso calc 0.5 B 2
H H32E 0.0951 1.1727 0.4856 0.143 Uiso calc 0.5 B 2
H H32F 0.0857 1.1380 0.5821 0.143 Uiso calc 0.5 B 2
C C33 -0.0905(5) 1.0176(4) 0.5927(3) 0.0412(10) Uani d 0.5 B 1
H H33A -0.1850 1.0092 0.5967 0.049 Uiso calc 0.5 B 1
H H33B -0.0952 1.0851 0.6140 0.049 Uiso calc 0.5 B 1
C C33' 0.0691(5) 0.9243(4) 0.5529(3) 0.0459(11) Uani d 0.5 B 2
H H33C 0.1629 0.9350 0.5479 0.055 Uiso calc 0.5 B 2
H H33D 0.0765 0.8572 0.5296 0.055 Uiso calc 0.5 B 2
C C34 -0.0250(4) 0.9384(3) 0.6531(2) 0.0724(11) Uani d 1 . .
H H34A -0.0833 0.9490 0.7144 0.109 Uiso calc 0.5 B 1
H H34B -0.0212 0.8719 0.6318 0.109 Uiso calc 0.5 B 1
H H34C 0.0683 0.9475 0.6490 0.109 Uiso calc 0.5 B 1
H H34D 0.0162 0.8916 0.6879 0.109 Uiso calc 0.5 B 2
H H34E -0.0314 1.0050 0.6756 0.109 Uiso calc 0.5 B 2
H H34F -0.1175 0.9274 0.6574 0.109 Uiso calc 0.5 B 2
C C1L 0.1880(4) 0.3162(2) 0.1144(2) 0.0565(7) Uani d 1 . .
H H1L1 0.2330 0.2960 0.0516 0.068 Uiso calc 1 . .
H H1L2 0.0997 0.3611 0.1200 0.068 Uiso calc 1 . .
Cl Cl1A 0.29537(8) 0.37721(5) 0.15334(6) 0.05663(17) Uani d 1 . .
Cl Cl1B 0.15522(9) 0.21224(6) 0.17452(6) 0.05883(18) Uani d 1 . .
C C2L 0.4865(4) 0.7900(3) 0.6208(2) 0.0642(8) Uani d 1 . .
H H2L1 0.5201 0.8228 0.5657 0.077 Uiso calc 1 . .
H H2L2 0.4831 0.7222 0.6050 0.077 Uiso calc 1 . .
Cl Cl2A 0.60192(10) 0.78831(6) 0.68194(6) 0.0634(2) Uani d 1 . .
Cl Cl2B 0.32076(10) 0.85079(10) 0.67916(6) 0.0828(3) Uani d 1 . .

loop_
_atom_site_aniso_label
_atom_site_aniso_U_11
_atom_site_aniso_U_22
_atom_site_aniso_U_33
_atom_site_aniso_U_12
_atom_site_aniso_U_13
_atom_site_aniso_U_23
Cl1 0.0361(2) 0.0429(3) 0.0274(2) -0.01369(19) -0.01464(17) 0.00581(17)
Cl2 0.0424(3) 0.0357(2) 0.0271(2) -0.00201(19) -0.01742(18) -0.00062(16)
Si1 0.0284(2) 0.0311(3) 0.0307(3) 0.0042(2) -0.0012(2) 0.0051(2)
Si2 0.0258(2) 0.0307(3) 0.0279(2) -0.00452(19) -0.00314(19) 0.00405(19)
Si3 0.0266(2) 0.0229(2) 0.0245(2) -0.00328(17) -0.00405(18) -0.00117(17)
Si4 0.0239(2) 0.0234(2) 0.0246(2) -0.00303(17) -0.00662(17) -0.00054(16)
Si5 0.0287(2) 0.0228(2) 0.0295(2) -0.00127(18) -0.00988(19) -0.00119(18)
Cl11 0.0288(3) 0.0663(4) 0.0855(5) 0.0061(3) -0.0147(3) 0.0272(4)
Cl12 0.0766(5) 0.0475(3) 0.0344(3) 0.0162(3) 0.0127(3) -0.0050(2)
Cl21 0.0423(3) 0.0669(4) 0.0530(3) -0.0301(3) -0.0132(3) 0.0083(3)
Cl22 0.0427(3) 0.0432(3) 0.0342(2) -0.0043(2) -0.0008(2) 0.0144(2)
Cl31 0.0582(3) 0.0344(2) 0.0360(3) -0.0095(2) -0.0090(2) -0.0121(2)
Cl32 0.0410(3) 0.0302(2) 0.0445(3) 0.00368(19) -0.0119(2) 0.00648(19)
Cl41 0.0336(2) 0.0416(3) 0.0253(2) -0.01096(19) -0.00306(17) 0.00253(17)
Cl42 0.0285(2) 0.0429(3) 0.0433(3) -0.00619(18) -0.01663(19) 0.0021(2)
Cl51 0.0404(3) 0.0343(2) 0.0516(3) -0.0089(2) -0.0198(2) 0.0174(2)
Cl52 0.0629(4) 0.0337(3) 0.0529(3) -0.0081(2) -0.0251(3) -0.0133(2)
N1 0.0310(8) 0.0304(8) 0.0275(7) -0.0052(6) -0.0080(6) 0.0030(6)
C1 0.0746(19) 0.0423(13) 0.0395(12) -0.0160(13) -0.0016(12) 0.0076(10)
C2 0.085(2) 0.0343(12) 0.0522(15) -0.0151(13) -0.0287(15) 0.0117(10)
C3 0.0530(14) 0.0456(12) 0.0365(11) -0.0105(10) -0.0187(10) -0.0010(9)
C4 0.069(2) 0.0598(18) 0.087(2) -0.0171(15) -0.0524(19) -0.0019(16)
C5 0.0357(11) 0.0378(12) 0.0634(16) -0.0041(9) -0.0110(11) 0.0002(11)
C6 0.0512(15) 0.0407(13) 0.0554(15) -0.0079(11) 0.0070(12) -0.0096(11)
C7 0.0378(11) 0.0392(11) 0.0498(13) -0.0028(9) -0.0208(10) 0.0006(9)
C8 0.0378(12) 0.0480(14) 0.0643(17) -0.0150(10) -0.0042(11) -0.0017(12)
N2 0.0230(9) 0.0267(10) 0.0268(10) -0.0036(8) -0.0063(8) 0.0051(8)
C21 0.0329(18) 0.0228(16) 0.040(2) -0.0042(14) -0.0058(16) 0.0055(14)
C21' 0.0330(19) 0.043(2) 0.0293(17) -0.0049(16) -0.0108(15) 0.0050(15)
C22 0.0471(15) 0.073(2) 0.0663(19) -0.0141(14) -0.0078(13) -0.0342(16)
C23 0.0252(16) 0.0297(17) 0.0327(17) -0.0030(13) -0.0095(14) 0.0056(14)
C23' 0.0275(17) 0.0336(18) 0.0322(18) -0.0082(14) -0.0031(14) 0.0067(14)
C24 0.0240(9) 0.0589(16) 0.0671(17) -0.0074(10) 0.0005(10) -0.0163(13)
N3 0.0243(10) 0.0345(12) 0.0329(11) 0.0000(9) -0.0037(9) -0.0037(9)
C31 0.072(4) 0.037(2) 0.040(2) -0.006(2) -0.009(2) -0.0055(19)
C31' 0.030(2) 0.081(4) 0.043(3) -0.015(2) -0.0107(18) 0.013(2)
C32 0.146(4) 0.103(3) 0.080(3) -0.084(3) -0.061(3) 0.023(2)
C33 0.034(2) 0.049(2) 0.0292(18) 0.0039(18) 0.0004(16) -0.0031(17)
C33' 0.033(2) 0.055(3) 0.045(2) 0.0018(19) -0.0118(19) 0.009(2)
C34 0.083(2) 0.110(3) 0.0381(14) -0.048(2) -0.0207(15) 0.0216(16)
C1L 0.0620(17) 0.0570(16) 0.0647(18) -0.0176(14) -0.0369(15) 0.0150(13)
Cl1A 0.0500(3) 0.0452(3) 0.0797(5) -0.0104(3) -0.0265(3) 0.0018(3)
Cl1B 0.0613(4) 0.0527(4) 0.0685(5) -0.0195(3) -0.0237(4) 0.0092(3)
C2L 0.0639(19) 0.078(2) 0.0503(16) 0.0043(16) -0.0266(14) -0.0118(15)
Cl2A 0.0746(5) 0.0622(4) 0.0588(4) 0.0015(4) -0.0367(4) -0.0093(3)
Cl2B 0.0612(5) 0.1170(9) 0.0576(5) 0.0084(5) -0.0143(4) 0.0110(5)

loop_
_atom_type_symbol
_atom_type_description
_atom_type_scat_dispersion_real
_atom_type_scat_dispersion_imag
_atom_type_scat_source
C C 0.0033 0.0016 'International Tables Vol C Tables 4.2.6.8 and 6.1.1.4'
H H 0.0000 0.0000 'International Tables Vol C Tables 4.2.6.8 and 6.1.1.4'
Si Si 0.0817 0.0704 'International Tables Vol C Tables 4.2.6.8 and 6.1.1.4'
Cl Cl 0.1484 0.1585 'International Tables Vol C Tables 4.2.6.8 and 6.1.1.4'
N N 0.0061 0.0033 'International Tables Vol C Tables 4.2.6.8 and 6.1.1.4'

loop_
_geom_angle_atom_site_label_1
_geom_angle_atom_site_label_2
_geom_angle_atom_site_label_3
_geom_angle_site_symmetry_1
_geom_angle_site_symmetry_3
_geom_angle
Cl12 Si1 Cl11 . . 98.50(4)
Cl12 Si1 Si2 . . 113.28(3)
Cl11 Si1 Si2 . . 111.32(4)
Cl12 Si1 Si5 . . 111.49(4)
Cl11 Si1 Si5 . . 113.90(4)
Si2 Si1 Si5 . . 108.23(3)
Cl21 Si2 Cl22 . . 98.77(4)
Cl21 Si2 Si1 . . 112.27(4)
Cl22 Si2 Si1 . . 111.72(3)
Cl21 Si2 Si3 . . 112.69(3)
Cl22 Si2 Si3 . . 113.01(3)
Si1 Si2 Si3 . . 108.26(3)
Cl31 Si3 Cl32 . . 100.07(3)
Cl31 Si3 Si4 . . 111.69(3)
Cl32 Si3 Si4 . . 111.61(3)
Cl31 Si3 Si2 . . 114.12(3)
Cl32 Si3 Si2 . . 111.88(3)
Si4 Si3 Si2 . . 107.47(3)
Cl41 Si4 Cl42 . . 98.87(3)
Cl41 Si4 Si3 . . 111.22(3)
Cl42 Si4 Si3 . . 112.22(3)
Cl41 Si4 Si5 . . 112.75(3)
Cl42 Si4 Si5 . . 113.01(3)
Si3 Si4 Si5 . . 108.60(3)
Cl51 Si5 Cl52 . . 99.88(3)
Cl51 Si5 Si1 . . 113.02(3)
Cl52 Si5 Si1 . . 112.15(3)
Cl51 Si5 Si4 . . 114.27(3)
Cl52 Si5 Si4 . . 110.11(3)
Si1 Si5 Si4 . . 107.38(3)
C3 N1 C1 . . 111.90(19)
C3 N1 C7 . . 108.98(18)
C1 N1 C7 . . 109.2(2)
C3 N1 C5 . . 108.79(19)
C1 N1 C5 . . 108.2(2)
C7 N1 C5 . . 109.76(17)
N1 C1 C2 . . 115.0(2)
N1 C1 H1A . . 108.5
C2 C1 H1A . . 108.5
N1 C1 H1B . . 108.5
C2 C1 H1B . . 108.5
H1A C1 H1B . . 107.5
C1 C2 H2A . . 109.5
C1 C2 H2B . . 109.5
H2A C2 H2B . . 109.5
C1 C2 H2C . . 109.5
H2A C2 H2C . . 109.5
H2B C2 H2C . . 109.5
N1 C3 C4 . . 115.5(2)
N1 C3 H3A . . 108.4
C4 C3 H3A . . 108.4
N1 C3 H3B . . 108.4
C4 C3 H3B . . 108.4
H3A C3 H3B . . 107.5
C3 C4 H4A . . 109.5
C3 C4 H4B . . 109.5
H4A C4 H4B . . 109.5
C3 C4 H4C . . 109.5
H4A C4 H4C . . 109.5
H4B C4 H4C . . 109.5
C6 C5 N1 . . 115.2(2)
C6 C5 H5A . . 108.5
N1 C5 H5A . . 108.5
C6 C5 H5B . . 108.5
N1 C5 H5B . . 108.5
H5A C5 H5B . . 107.5
C5 C6 H6A . . 109.5
C5 C6 H6B . . 109.5
H6A C6 H6B . . 109.5
C5 C6 H6C . . 109.5
H6A C6 H6C . . 109.5
H6B C6 H6C . . 109.5
C8 C7 N1 . . 116.3(2)
C8 C7 H7A . . 108.2
N1 C7 H7A . . 108.2
C8 C7 H7B . . 108.2
N1 C7 H7B . . 108.2
H7A C7 H7B . . 107.4
C7 C8 H8A . . 109.5
C7 C8 H8B . . 109.5
H8A C8 H8B . . 109.5
C7 C8 H8C . . 109.5
H8A C8 H8C . . 109.5
H8B C8 H8C . . 109.5
C23' N2 C23' 2_566 . 180.0
C23 N2 C23 2_566 . 180.0(3)
C23' N2 C21' 2_566 2_566 111.7(2)
C23' N2 C21' . 2_566 68.3(2)
C23' N2 C21' 2_566 . 68.3(2)
C23' N2 C21' . . 111.7(2)
C21' N2 C21' 2_566 . 180.0
C23 N2 C21 2_566 . 69.5(2)
C23 N2 C21 . . 110.5(2)
C23 N2 C21 2_566 2_566 110.5(2)
C23 N2 C21 . 2_566 69.5(2)
C21 N2 C21 . 2_566 180.0(4)
N2 C21 C22 . . 107.8(3)
N2 C21 H21A . . 110.2
C22 C21 H21A . . 110.2
N2 C21 H21B . . 110.2
C22 C21 H21B . . 110.2
H21A C21 H21B . . 108.5
N2 C21' C22 . . 108.4(3)
N2 C21' H21C . . 110.0
C22 C21' H21C . . 110.0
N2 C21' H21D . . 110.0
C22 C21' H21D . . 110.0
H21C C21' H21D . . 108.4
C21 C22 H22A . . 109.5
C21 C22 H22B . . 109.5
H22A C22 H22B . . 109.5
C21 C22 H22C . . 109.5
H22A C22 H22C . . 109.5
H22B C22 H22C . . 109.5
C21' C22 H22D . . 109.5
C21' C22 H22E . . 109.5
H22D C22 H22E . . 109.5
C21' C22 H22F . . 109.5
H22D C22 H22F . . 109.5
H22E C22 H22F . . 109.5
N2 C23 C24 . . 110.3(3)
N2 C23 H23A . . 109.6
C24 C23 H23A . . 109.6
N2 C23 H23B . . 109.6
C24 C23 H23B . . 109.6
H23A C23 H23B . . 108.1
N2 C23' C24 . . 109.6(3)
N2 C23' H23C . . 109.7
C24 C23' H23C . . 109.7
N2 C23' H23D . . 109.7
C24 C23' H23D . . 109.7
H23C C23' H23D . . 108.2
C23 C24 H24A . . 109.5
C23 C24 H24B . . 109.5
H24A C24 H24B . . 109.5
C23 C24 H24C . . 109.5
H24A C24 H24C . . 109.5
H24B C24 H24C . . 109.5
C23' C24 H24D . . 109.5
C23' C24 H24E . . 109.5
H24D C24 H24E . . 109.5
C23' C24 H24F . . 109.5
H24D C24 H24F . . 109.5
H24E C24 H24F . . 109.5
C31 N3 C31 2_576 . 180.0(4)
C31 N3 C33 2_576 2_576 66.3(3)
C31 N3 C33 . 2_576 113.7(3)
C31 N3 C33 2_576 . 113.7(3)
C31 N3 C33 . . 66.3(3)
C33 N3 C33 2_576 . 180.0
C31' N3 C31' 2_576 . 180.0(7)
C31' N3 C33' 2_576 2_576 72.4(3)
C31' N3 C33' . 2_576 107.6(3)
C31' N3 C33' 2_576 . 107.6(3)
C31' N3 C33' . . 72.4(3)
C33' N3 C33' 2_576 . 180.0(3)
N3 C31 C32 . . 110.4(4)
N3 C31 H31A . . 109.6
C32 C31 H31A . . 109.6
N3 C31 H31B . . 109.6
C32 C31 H31B . . 109.6
H31A C31 H31B . . 108.1
N3 C31' C32 . . 110.7(4)
N3 C31' H31C . . 109.5
C32 C31' H31C . . 109.5
N3 C31' H31D . . 109.5
C32 C31' H31D . . 109.5
H31C C31' H31D . . 108.1
C31 C32 H32A . . 109.5
C31 C32 H32B . . 109.5
H32A C32 H32B . . 109.5
C31 C32 H32C . . 109.5
H32A C32 H32C . . 109.5
H32B C32 H32C . . 109.5
C31' C32 H32D . . 109.5
C31' C32 H32E . . 109.5
H32D C32 H32E . . 109.5
C31' C32 H32F . . 109.5
H32D C32 H32F . . 109.5
H32E C32 H32F . . 109.5
N3 C33 C34 . . 108.3(3)
N3 C33 H33A . . 110.0
C34 C33 H33A . . 110.0
N3 C33 H33B . . 110.0
C34 C33 H33B . . 110.0
H33A C33 H33B . . 108.4
N3 C33' C34 . . 107.8(3)
N3 C33' H33C . . 110.1
C34 C33' H33C . . 110.1
N3 C33' H33D . . 110.1
C34 C33' H33D . . 110.1
H33C C33' H33D . . 108.5
C33 C34 H34A . . 109.5
C33 C34 H34B . . 109.5
H34A C34 H34B . . 109.5
C33 C34 H34C . . 109.5
H34A C34 H34C . . 109.5
H34B C34 H34C . . 109.5
C33' C34 H34D . . 109.5
C33' C34 H34E . . 109.5
H34D C34 H34E . . 109.5
C33' C34 H34F . . 109.5
H34D C34 H34F . . 109.5
H34E C34 H34F . . 109.5
Cl1A C1L Cl1B . . 110.64(16)
Cl1A C1L H1L1 . . 109.5
Cl1B C1L H1L1 . . 109.5
Cl1A C1L H1L2 . . 109.5
Cl1B C1L H1L2 . . 109.5
H1L1 C1L H1L2 . . 108.1
Cl2B C2L Cl2A . . 111.70(18)
Cl2B C2L H2L1 . . 109.3
Cl2A C2L H2L1 . . 109.3
Cl2B C2L H2L2 . . 109.3
Cl2A C2L H2L2 . . 109.3
H2L1 C2L H2L2 . . 107.9

loop_
_geom_bond_atom_site_label_1
_geom_bond_atom_site_label_2
_geom_bond_site_symmetry_2
_geom_bond_distance
Si1 Cl12 . 2.0805(9)
Si1 Cl11 . 2.0906(9)
Si1 Si2 . 2.3386(8)
Si1 Si5 . 2.3469(8)
Si2 Cl21 . 2.0910(8)
Si2 Cl22 . 2.1102(8)
Si2 Si3 . 2.3465(7)
Si3 Cl31 . 2.0849(7)
Si3 Cl32 . 2.0967(8)
Si3 Si4 . 2.3419(7)
Si4 Cl41 . 2.0977(7)
Si4 Cl42 . 2.0993(7)
Si4 Si5 . 2.3473(7)
Si5 Cl51 . 2.0814(7)
Si5 Cl52 . 2.0890(8)
N1 C3 . 1.510(3)
N1 C1 . 1.516(3)
N1 C7 . 1.519(3)
N1 C5 . 1.533(3)
C1 C2 . 1.526(4)
C1 H1A . 0.9900
C1 H1B . 0.9900
C2 H2A . 0.9800
C2 H2B . 0.9800
C2 H2C . 0.9800
C3 C4 . 1.511(4)
C3 H3A . 0.9900
C3 H3B . 0.9900
C4 H4A . 0.9800
C4 H4B . 0.9800
C4 H4C . 0.9800
C5 C6 . 1.514(4)
C5 H5A . 0.9900
C5 H5B . 0.9900
C6 H6A . 0.9800
C6 H6B . 0.9800
C6 H6C . 0.9800
C7 C8 . 1.495(4)
C7 H7A . 0.9900
C7 H7B . 0.9900
C8 H8A . 0.9800
C8 H8B . 0.9800
C8 H8C . 0.9800
N2 C23' 2_566 1.508(4)
N2 C23' . 1.508(4)
N2 C23 2_566 1.514(4)
N2 C23 . 1.514(4)
N2 C21' 2_566 1.517(4)
N2 C21' . 1.517(4)
N2 C21 . 1.533(4)
N2 C21 2_566 1.533(4)
C21 C22 . 1.633(6)
C21 H21A . 0.9900
C21 H21B . 0.9900
C21' C22 . 1.636(6)
C21' H21C . 0.9900
C21' H21D . 0.9900
C22 H22A . 0.9800
C22 H22B . 0.9800
C22 H22C . 0.9800
C22 H22D . 0.9800
C22 H22E . 0.9800
C22 H22F . 0.9800
C23 C24 . 1.604(5)
C23 H23A . 0.9900
C23 H23B . 0.9900
C23' C24 . 1.622(5)
C23' H23C . 0.9900
C23' H23D . 0.9900
C24 H24A . 0.9800
C24 H24B . 0.9800
C24 H24C . 0.9800
C24 H24D . 0.9800
C24 H24E . 0.9800
C24 H24F . 0.9800
N3 C31 2_576 1.487(5)
N3 C31 . 1.487(5)
N3 C33 2_576 1.491(4)
N3 C33 . 1.491(4)
N3 C31' 2_576 1.530(5)
N3 C31' . 1.530(5)
N3 C33' 2_576 1.561(5)
N3 C33' . 1.561(5)
C31 C32 . 1.625(8)
C31 H31A . 0.9900
C31 H31B . 0.9900
C31' C32 . 1.579(8)
C31' H31C . 0.9900
C31' H31D . 0.9900
C32 H32A . 0.9800
C32 H32B . 0.9800
C32 H32C . 0.9800
C32 H32D . 0.9800
C32 H32E . 0.9800
C32 H32F . 0.9800
C33 C34 . 1.656(6)
C33 H33A . 0.9900
C33 H33B . 0.9900
C33' C34 . 1.599(6)
C33' H33C . 0.9900
C33' H33D . 0.9900
C34 H34A . 0.9800
C34 H34B . 0.9800
C34 H34C . 0.9800
C34 H34D . 0.9800
C34 H34E . 0.9800
C34 H34F . 0.9800
C1L Cl1A . 1.765(3)
C1L Cl1B . 1.769(3)
C1L H1L1 . 0.9900
C1L H1L2 . 0.9900
C2L Cl2B . 1.746(4)
C2L Cl2A . 1.757(3)
C2L H2L1 . 0.9900
C2L H2L2 . 0.9900

loop_
_geom_hbond_atom_site_label_D
_geom_hbond_atom_site_label_H
_geom_hbond_atom_site_label_A
_geom_hbond_site_symmetry_A
_geom_hbond_distance_DH
_geom_hbond_distance_HA
_geom_hbond_distance_DA
_geom_hbond_angle_DHA
C1 H1B Cl42 . 0.99 2.99 3.829(3) 144
C2 H2C Cl2 . 0.98 2.95 3.753(3) 139
C3 H3A Cl52 2_665 0.99 2.79 3.643(3) 144
C3 H3B Cl2B 1_554 0.99 2.98 3.804(3) 142
C5 H5B Cl22 1_455 0.99 2.89 3.850(3) 165
C6 H6B Cl21 1_455 0.98 2.86 3.630(3) 136
C7 H7A Cl2 . 0.99 2.86 3.394(2) 115
C22 H22C Cl51 2_666 0.98 2.89 3.847(4) 165
C22 H22E Cl41 . 0.98 2.90 3.859(3) 165
C23 H23B Cl1 2_666 0.99 2.98 3.465(4) 111
C23' H23C Cl42 . 0.99 2.87 3.497(4) 122
C24 H24C Cl41 . 0.98 2.84 3.793(3) 164
C24 H24E Cl51 2_666 0.98 2.81 3.771(3) 165
C24 H24F Cl2A 2_666 0.98 2.92 3.778(3) 147
C31' H31C Cl31 . 0.99 2.95 3.434(5) 111
C32 H32F Cl21 2_676 0.98 2.76 3.584(4) 142
C33 H33A Cl32 2_576 0.99 2.94 3.515(4) 118
C33' H33D Cl41 . 0.99 2.98 3.630(5) 124
C34 H34A Cl1B 2_566 0.98 2.93 3.556(3) 123
C34 H34C Cl2B . 0.98 2.89 3.716(4) 142
C34 H34A Cl1B 2_566 0.98 2.93 3.556(3) 123
C1L H1L1 Cl12 2_665 0.99 2.90 3.421(3) 114
C2L H2L2 Cl41 . 0.99 2.96 3.465(3) 113

loop_
_geom_torsion_atom_site_label_1
_geom_torsion_atom_site_label_2
_geom_torsion_atom_site_label_3
_geom_torsion_atom_site_label_4
_geom_torsion_site_symmetry_1
_geom_torsion
C3 N1 C1 C2 . 52.6(3)
C7 N1 C1 C2 . -68.1(3)
C5 N1 C1 C2 . 172.4(3)
C1 N1 C3 C4 . 53.9(3)
C7 N1 C3 C4 . 174.8(2)
C5 N1 C3 C4 . -65.6(3)
C3 N1 C5 C6 . -168.9(2)
C1 N1 C5 C6 . 69.3(3)
C7 N1 C5 C6 . -49.8(3)
C3 N1 C7 C8 . 61.8(3)
C1 N1 C7 C8 . -175.7(2)
C5 N1 C7 C8 . -57.2(3)
C23 N2 C21 C22 2_566 118.2(3)
C23 N2 C21 C22 . -61.8(3)
C23' N2 C21' C22 2_566 -117.4(3)
C23' N2 C21' C22 . 62.6(3)
C21 N2 C23 C24 . -62.3(3)
C21 N2 C23 C24 2_566 117.7(3)
C21' N2 C23' C24 2_566 -119.9(3)
C21' N2 C23' C24 . 60.1(3)
C33 N3 C31 C32 2_576 -49.5(5)
C33 N3 C31 C32 . 130.5(5)
C33' N3 C31' C32 2_576 57.8(4)
C33' N3 C31' C32 . -122.2(4)
C31 N3 C33 C34 2_576 60.0(5)
C31 N3 C33 C34 . -120.0(5)
C31' N3 C33' C34 2_576 -58.6(5)
C31' N3 C33' C34 . 121.4(5)
